data_7222329
loop_
_publ_author_name
'Dai, Ming'
'Gu, Tian-Yi'
'Zhao, Xin'
'Li, Hong-Xi'
'Lang, Jian-Ping'

_publ_section_title
;
 Formation of Zn(ii) and Pb(ii) coordination polymers of
 tetrakis(4-pyridyl)cyclobutane controlled by benzene and toluene
;
_journal_issue 43
_journal_name_full CrystEngComm
_journal_page_first 8345
_journal_paper_doi 10.1039/C5CE01473E
_journal_volume 17
_journal_year 2015
_chemical_formula_moiety 'C13 H13 N4 O7 Pb, C6 H6'
_chemical_formula_sum 'C19 H19 N4 O7 Pb'
_chemical_formula_weight 622.58
_chemical_name_systematic
; 
 ? 
;
_space_group_IT_number 14
_symmetry_cell_setting monoclinic
_symmetry_space_group_name_Hall '-P 2ybc'
_symmetry_space_group_name_H-M 'P 1 21/c 1'
_atom_sites_solution_hydrogens geom
_atom_sites_solution_primary direct
_atom_sites_solution_secondary difmap
_audit_creation_method SHELXL-97
_audit_update_record
;
2015-07-20 deposited with the CCDC.
2015-09-27 downloaded from the CCDC.
;
_cell_angle_alpha 90.00
_cell_angle_beta 113.673(7)
_cell_angle_gamma 90.00
_cell_formula_units_Z 4
_cell_length_a 9.3515(6)
_cell_length_b 26.1628(12)
_cell_length_c 10.1410(6)
_cell_measurement_reflns_used 2959
_cell_measurement_temperature 223(2)
_cell_measurement_theta_max 28.3590
_cell_measurement_theta_min 3.8030
_cell_volume 2272.3(3)
_computing_cell_refinement 'CrysAlisPro, Agilent Technologies, Version 1.171.36.28 '
_computing_data_collection 'CrysAlisPro, Agilent Technologies, Version 1.171.36.28 '
_computing_data_reduction 'CrysAlisPro, Agilent Technologies, Version 1.171.36.28 '
_computing_molecular_graphics 'SHELXL-97 (Sheldrick, 1997)'
_computing_publication_material 'SHELXL-97 (Sheldrick, 1997)'
_computing_structure_refinement 'SHELXL-97 (Sheldrick, 1997)'
_computing_structure_solution 'SHELXS-97 (Sheldrick, 1990)'
_diffrn_ambient_temperature 223(2)
_diffrn_detector_area_resol_mean 10.4471
_diffrn_measured_fraction_theta_full 0.998
_diffrn_measured_fraction_theta_max 0.998
_diffrn_measurement_device_type 'Xcalibur, Atlas, Gemini'
_diffrn_radiation_monochromator graphite
_diffrn_radiation_source 'Enhance (Mo) X-ray Source'
_diffrn_radiation_type MoK\a
_diffrn_radiation_wavelength 0.71073
_diffrn_reflns_av_R_equivalents 0.0664
_diffrn_reflns_av_sigmaI/netI 0.0767
_diffrn_reflns_limit_h_max 11
_diffrn_reflns_limit_h_min -9
_diffrn_reflns_limit_k_max 27
_diffrn_reflns_limit_k_min -31
_diffrn_reflns_limit_l_max 9
_diffrn_reflns_limit_l_min -12
_diffrn_reflns_number 10408
_diffrn_reflns_theta_full 25.00
_diffrn_reflns_theta_max 25.00
_diffrn_reflns_theta_min 2.95
_diffrn_standards_number 13624
_exptl_absorpt_coefficient_mu 7.470
_exptl_absorpt_correction_T_max 0.0548
_exptl_absorpt_correction_T_min 0.0196
_exptl_absorpt_correction_type multi-scan
_exptl_crystal_colour Colorless
_exptl_crystal_density_diffrn 1.820
_exptl_crystal_density_method 'not measured'
_exptl_crystal_description Block
_exptl_crystal_F_000 1196
_exptl_crystal_size_max 0.40
_exptl_crystal_size_mid 0.20
_exptl_crystal_size_min 0.15
_refine_diff_density_max 4.093
_refine_diff_density_min -2.209
_refine_diff_density_rms 0.196
_refine_ls_extinction_method none
_refine_ls_goodness_of_fit_ref 0.974
_refine_ls_hydrogen_treatment constr
_refine_ls_matrix_type full
_refine_ls_number_parameters 269
_refine_ls_number_reflns 3993
_refine_ls_number_restraints 0
_refine_ls_restrained_S_all 0.974
_refine_ls_R_factor_all 0.0662
_refine_ls_R_factor_gt 0.0505
_refine_ls_shift/su_max 0.000
_refine_ls_shift/su_mean 0.000
_refine_ls_structure_factor_coef Fsqd
_refine_ls_weighting_details 'calc w=1/[\s^2^(Fo^2^)+(0.0728P)^2^+0.0000P] where P=(Fo^2^+2Fc^2^)/3'
_refine_ls_weighting_scheme calc
_refine_ls_wR_factor_gt 0.1198
_refine_ls_wR_factor_ref 0.1316
_reflns_number_gt 3151
_reflns_number_total 3993
_reflns_threshold_expression >2sigma(I)
_cod_data_source_file c5ce01473e2.cif
_cod_data_source_block t
_cod_depositor_comments
;
The following automatic conversions were performed:

'_symmetry_cell_setting' value 'Monoclinic' changed to 'monoclinic'
according to
/usr/data/users/saulius/crontab/automatic-downloads/rss-feeds/RSC/lib/dictionaries/cif_core.dic
dictionary named 'cif_core.dic' version 2.4.2 from 2011-04-26.

Automatic conversion script
Id: cif_fix_values 3271 2015-04-21 07:52:19Z andrius 

 Adding full bibliography for 7222327--7222331.cif.
;
_cod_original_cell_volume 2272.3(2)
_cod_original_sg_symbol_H-M 'P 21/c'
_cod_database_code 7222329

loop_
_symmetry_equiv_pos_as_xyz
'x, y, z'
'-x, y+1/2, -z+1/2'
'-x, -y, -z'
'x, -y-1/2, z-1/2'

loop_
_atom_site_label
_atom_site_type_symbol
_atom_site_fract_x
_atom_site_fract_y
_atom_site_fract_z
_atom_site_U_iso_or_equiv
_atom_site_adp_type
_atom_site_occupancy
_atom_site_symmetry_multiplicity
_atom_site_calc_flag
_atom_site_refinement_flags
Pb1 Pb 0.13820(3) 0.201226(12) 0.83744(3) 0.03098(16) Uani 1 1 d .
N1 N -0.0827(8) 0.1396(3) 0.7001(7) 0.0348(17) Uani 1 1 d .
C6 C -0.4345(9) 0.0285(3) 0.4654(8) 0.0294(18) Uani 1 1 d .
H6 H -0.4499 0.0292 0.3630 0.035 Uiso 1 1 calc R
C8 C -0.6426(10) 0.0660(3) 0.5642(9) 0.033(2) Uani 1 1 d .
C7 C -0.5955(9) 0.0270(3) 0.4767(8) 0.0304(19) Uani 1 1 d .
H7 H -0.6782 0.0262 0.3779 0.037 Uiso 1 1 calc R
C12 C -0.6269(10) 0.1178(4) 0.5472(10) 0.040(2) Uani 1 1 d .
H12A H -0.5833 0.1296 0.4840 0.048 Uiso 1 1 calc R
C2 C -0.2600(9) 0.0732(3) 0.6962(8) 0.034(2) Uani 1 1 d .
H2A H -0.2993 0.0521 0.7489 0.041 Uiso 1 1 calc R
N4 N -0.0300(10) 0.2664(3) 0.5611(9) 0.047(2) Uani 1 1 d .
C3 C -0.3140(9) 0.0680(3) 0.5494(8) 0.0273(18) Uani 1 1 d .
C4 C -0.2500(10) 0.1000(4) 0.4780(9) 0.041(2) Uani 1 1 d .
H4A H -0.2834 0.0980 0.3775 0.049 Uiso 1 1 calc R
O5 O 0.0822(8) 0.2384(3) 0.5738(7) 0.0570(19) Uani 1 1 d .
C5 C -0.1348(11) 0.1351(4) 0.5579(10) 0.046(3) Uani 1 1 d .
H5A H -0.0922 0.1565 0.5086 0.055 Uiso 1 1 calc R
C11 C -0.6762(10) 0.1519(4) 0.6244(10) 0.044(2) Uani 1 1 d .
H11A H -0.6632 0.1870 0.6130 0.053 Uiso 1 1 calc R
O4 O -0.0848(10) 0.2645(3) 0.6520(9) 0.077(3) Uani 1 1 d .
C9 C -0.7105(11) 0.0509(4) 0.6572(11) 0.048(2) Uani 1 1 d .
H9A H -0.7251 0.0161 0.6703 0.058 Uiso 1 1 calc R
O6 O -0.0867(10) 0.2944(3) 0.4531(9) 0.069(2) Uani 1 1 d .
C1 C -0.1479(10) 0.1095(4) 0.7662(9) 0.037(2) Uani 1 1 d .
H1A H -0.1159 0.1132 0.8662 0.044 Uiso 1 1 calc R
N3 N 0.3072(11) 0.1333(4) 1.1161(9) 0.055(2) Uani 1 1 d .
O1 O 0.1981(10) 0.1195(3) 1.0036(7) 0.069(2) Uani 1 1 d .
O3 O 0.3632(10) 0.1043(4) 1.2173(9) 0.087(3) Uani 1 1 d .
O2 O 0.3603(11) 0.1776(4) 1.1203(10) 0.090(3) Uani 1 1 d .
C10 C -0.7562(12) 0.0872(4) 0.7296(10) 0.048(2) Uani 1 1 d .
H10A H -0.8002 0.0763 0.7934 0.058 Uiso 1 1 calc R
N2 N -0.7411(8) 0.1376(3) 0.7141(8) 0.0376(17) Uani 1 1 d .
O7 O 0.3890(8) 0.2613(3) 0.8577(9) 0.075(2) Uani 1 1 d .
C13 C -0.088(2) 0.3991(7) 0.6798(12) 0.125(7) Uani 1 1 d G
H13A H -0.0166 0.3740 0.7340 0.150 Uiso 1 1 calc R
C14 C -0.247(3) 0.3882(5) 0.6193(17) 0.119(7) Uani 1 1 d G
H14A H -0.2829 0.3559 0.6325 0.143 Uiso 1 1 calc R
C15 C -0.3529(13) 0.4253(8) 0.5392(13) 0.114(7) Uani 1 1 d G
H15A H -0.4603 0.4179 0.4983 0.137 Uiso 1 1 calc R
C16 C -0.300(2) 0.4731(6) 0.5197(12) 0.113(6) Uani 1 1 d G
H16A H -0.3714 0.4982 0.4655 0.135 Uiso 1 1 calc R
C17 C -0.141(2) 0.4839(5) 0.5802(17) 0.131(8) Uani 1 1 d G
H17A H -0.1051 0.5163 0.5670 0.157 Uiso 1 1 calc R
C18 C -0.0351(12) 0.4469(8) 0.6603(14) 0.137(9) Uani 1 1 d G
H18A H 0.0723 0.4542 0.7012 0.165 Uiso 1 1 calc R
C19 C 0.5467(15) 0.2526(6) 0.9404(18) 0.108(6) Uani 1 1 d .
H19A H 0.5950 0.2380 0.8804 0.162 Uiso 1 1 calc R
H19B H 0.5577 0.2290 1.0178 0.162 Uiso 1 1 calc R
H19C H 0.5974 0.2847 0.9808 0.162 Uiso 1 1 calc R

loop_
_atom_site_aniso_label
_atom_site_aniso_U_11
_atom_site_aniso_U_22
_atom_site_aniso_U_33
_atom_site_aniso_U_23
_atom_site_aniso_U_13
_atom_site_aniso_U_12
Pb1 0.0365(2) 0.0248(2) 0.0307(2) -0.00194(13) 0.01244(16) -0.00137(12)
N1 0.041(4) 0.033(5) 0.031(4) -0.010(4) 0.016(3) -0.013(3)
C6 0.032(4) 0.024(5) 0.028(4) -0.003(4) 0.008(3) -0.003(3)
C8 0.036(5) 0.029(5) 0.032(4) -0.004(4) 0.012(4) 0.006(4)
C7 0.033(4) 0.033(5) 0.026(4) -0.004(4) 0.012(3) 0.001(4)
C12 0.047(5) 0.030(6) 0.052(6) -0.001(5) 0.029(4) 0.008(4)
C2 0.042(5) 0.027(5) 0.036(5) -0.002(4) 0.019(4) -0.011(4)
N4 0.056(5) 0.044(6) 0.048(5) 0.016(4) 0.027(4) 0.009(4)
C3 0.034(4) 0.019(5) 0.029(4) 0.004(4) 0.013(3) -0.002(3)
C4 0.049(5) 0.045(6) 0.030(4) -0.007(4) 0.018(4) -0.009(4)
O5 0.057(4) 0.056(5) 0.068(5) 0.022(4) 0.036(3) 0.023(4)
C5 0.059(6) 0.034(6) 0.045(5) -0.004(5) 0.022(5) -0.024(5)
C11 0.047(5) 0.027(6) 0.063(6) -0.003(5) 0.026(5) -0.006(4)
O4 0.089(5) 0.082(7) 0.088(6) 0.047(5) 0.064(5) 0.039(5)
C9 0.055(6) 0.029(6) 0.069(7) 0.005(5) 0.033(5) 0.003(4)
O6 0.084(6) 0.067(6) 0.068(5) 0.034(4) 0.044(4) 0.030(4)
C1 0.045(5) 0.041(6) 0.022(4) 0.000(4) 0.010(4) -0.004(4)
N3 0.062(6) 0.065(7) 0.033(4) 0.016(5) 0.016(4) 0.005(5)
O1 0.093(6) 0.057(5) 0.043(4) 0.006(4) 0.012(4) -0.002(4)
O3 0.102(7) 0.090(7) 0.052(5) 0.029(5) 0.014(4) 0.019(5)
O2 0.110(8) 0.061(6) 0.068(5) 0.016(5) 0.005(5) -0.023(5)
C10 0.067(7) 0.034(6) 0.061(6) 0.004(5) 0.044(5) 0.004(5)
N2 0.043(4) 0.026(4) 0.053(4) 0.000(4) 0.028(4) 0.005(3)
O7 0.052(5) 0.069(6) 0.087(6) 0.020(5) 0.009(4) -0.004(4)
C13 0.16(2) 0.118(19) 0.114(14) 0.014(13) 0.077(14) 0.046(14)
C14 0.169(18) 0.115(17) 0.124(15) -0.045(14) 0.112(15) -0.047(16)
C15 0.085(11) 0.20(2) 0.067(10) -0.047(12) 0.041(8) -0.022(14)
C16 0.138(17) 0.128(18) 0.096(12) -0.015(12) 0.072(12) 0.036(13)
C17 0.162(18) 0.138(19) 0.142(17) -0.074(15) 0.112(15) -0.067(16)
C18 0.086(12) 0.19(2) 0.121(16) -0.072(16) 0.020(11) -0.001(15)
C19 0.074(9) 0.086(12) 0.148(14) 0.030(10) 0.027(9) -0.024(8)

loop_
_atom_type_symbol
_atom_type_description
_atom_type_scat_dispersion_real
_atom_type_scat_dispersion_imag
_atom_type_scat_source
C C 0.0033 0.0016 'International Tables Vol C Tables 4.2.6.8 and 6.1.1.4'
H H 0.0000 0.0000 'International Tables Vol C Tables 4.2.6.8 and 6.1.1.4'
N N 0.0061 0.0033 'International Tables Vol C Tables 4.2.6.8 and 6.1.1.4'
O O 0.0106 0.0060 'International Tables Vol C Tables 4.2.6.8 and 6.1.1.4'
Pb Pb -3.3944 10.1111 'International Tables Vol C Tables 4.2.6.8 and 6.1.1.4'

loop_
_geom_angle_atom_site_label_1
_geom_angle_atom_site_label_2
_geom_angle_atom_site_label_3
_geom_angle
_geom_angle_site_symmetry_1
_geom_angle_site_symmetry_3
N1 Pb1 N2 75.2(2) . 1_655
N1 Pb1 O1 75.7(2) . .
N2 Pb1 O1 76.5(2) 1_655 .
N1 Pb1 O5 83.9(2) . .
N2 Pb1 O5 72.7(2) 1_655 .
O1 Pb1 O5 146.4(2) . .
N1 Pb1 O4 77.3(3) . .
N2 Pb1 O4 114.6(2) 1_655 .
O1 Pb1 O4 146.8(3) . .
O5 Pb1 O4 46.2(2) . .
C5 N1 C1 116.9(7) . .
C5 N1 Pb1 120.8(5) . .
C1 N1 Pb1 122.3(5) . .
C3 C6 C7 116.5(6) . 3_456
C3 C6 C7 120.0(7) . .
C7 C6 C7 88.9(6) 3_456 .
C3 C6 H6 109.9 . .
C7 C6 H6 109.9 3_456 .
C7 C6 H6 109.9 . .
C12 C8 C9 117.6(8) . .
C12 C8 C7 120.9(8) . .
C9 C8 C7 121.4(8) . .
C8 C7 C6 117.2(7) . 3_456
C8 C7 C6 122.6(7) . .
C6 C7 C6 91.1(6) 3_456 .
C8 C7 H7 108.2 . .
C6 C7 H7 108.2 3_456 .
C6 C7 H7 108.2 . .
C8 C12 C11 119.1(9) . .
C8 C12 H12A 120.4 . .
C11 C12 H12A 120.4 . .
C1 C2 C3 119.9(8) . .
C1 C2 H2A 120.0 . .
C3 C2 H2A 120.0 . .
O4 N4 O5 119.2(8) . .
O4 N4 O6 121.9(9) . .
O5 N4 O6 118.8(8) . .
C4 C3 C2 117.2(7) . .
C4 C3 C6 119.8(7) . .
C2 C3 C6 123.0(7) . .
C3 C4 C5 119.1(8) . .
C3 C4 H4A 120.5 . .
C5 C4 H4A 120.5 . .
N4 O5 Pb1 97.8(5) . .
N1 C5 C4 123.2(8) . .
N1 C5 H5A 118.4 . .
C4 C5 H5A 118.4 . .
N2 C11 C12 123.4(9) . .
N2 C11 H11A 118.3 . .
C12 C11 H11A 118.3 . .
N4 O4 Pb1 96.3(6) . .
C10 C9 C8 119.6(9) . .
C10 C9 H9A 120.2 . .
C8 C9 H9A 120.2 . .
N1 C1 C2 123.7(7) . .
N1 C1 H1A 118.2 . .
C2 C1 H1A 118.2 . .
O3 N3 O1 120.7(11) . .
O3 N3 O2 121.3(10) . .
O1 N3 O2 118.0(9) . .
N3 O1 Pb1 103.6(6) . .
N2 C10 C9 123.2(9) . .
N2 C10 H10A 118.4 . .
C9 C10 H10A 118.4 . .
C11 N2 C10 117.0(8) . .
C11 N2 Pb1 123.6(6) . 1_455
C10 N2 Pb1 119.1(6) . 1_455
C14 C13 C18 120.0 . .
C14 C13 H13A 120.0 . .
C18 C13 H13A 120.0 . .
C13 C14 C15 120.0 . .
C13 C14 H14A 120.0 . .
C15 C14 H14A 120.0 . .
C16 C15 C14 120.0 . .
C16 C15 H15A 120.0 . .
C14 C15 H15A 120.0 . .
C17 C16 C15 120.0 . .
C17 C16 H16A 120.0 . .
C15 C16 H16A 120.0 . .
C18 C17 C16 120.0 . .
C18 C17 H17A 120.0 . .
C16 C17 H17A 120.0 . .
C17 C18 C13 120.0 . .
C17 C18 H18A 120.0 . .
C13 C18 H18A 120.0 . .
O7 C19 H19A 109.5 . .
O7 C19 H19B 109.5 . .
H19A C19 H19B 109.5 . .
O7 C19 H19C 109.5 . .
H19A C19 H19C 109.5 . .
H19B C19 H19C 109.5 . .

loop_
_geom_bond_atom_site_label_1
_geom_bond_atom_site_label_2
_geom_bond_distance
_geom_bond_site_symmetry_2
Pb1 N1 2.549(7) .
Pb1 N2 2.597(7) 1_655
Pb1 O1 2.640(7) .
Pb1 O5 2.691(6) .
Pb1 O4 2.733(7) .
N1 C5 1.329(11) .
N1 C1 1.330(11) .
C6 C3 1.514(10) .
C6 C7 1.551(12) 3_456
C6 C7 1.555(11) .
C6 H6 0.9900 .
C8 C12 1.379(13) .
C8 C9 1.390(13) .
C8 C7 1.528(12) .
C7 C6 1.551(12) 3_456
C7 H7 0.9900 .
C12 C11 1.382(12) .
C12 H12A 0.9400 .
C2 C1 1.380(11) .
C2 C3 1.373(10) .
C2 H2A 0.9400 .
N4 O4 1.223(10) .
N4 O5 1.244(10) .
N4 O6 1.245(10) .
C3 C4 1.389(12) .
C4 C5 1.400(12) .
C4 H4A 0.9400 .
C5 H5A 0.9400 .
C11 N2 1.335(11) .
C11 H11A 0.9400 .
C9 C10 1.369(13) .
C9 H9A 0.9400 .
C1 H1A 0.9400 .
N3 O3 1.214(11) .
N3 O1 1.241(11) .
N3 O2 1.255(12) .
C10 N2 1.340(12) .
C10 H10A 0.9400 .
N2 Pb1 2.597(7) 1_455
O7 C19 1.392(14) .
C13 C14 1.3900 .
C13 C18 1.3900 .
C13 H13A 0.9400 .
C14 C15 1.3900 .
C14 H14A 0.9400 .
C15 C16 1.3900 .
C15 H15A 0.9400 .
C16 C17 1.3900 .
C16 H16A 0.9400 .
C17 C18 1.3900 .
C17 H17A 0.9400 .
C18 H18A 0.9400 .
C19 H19A 0.9700 .
C19 H19B 0.9700 .
C19 H19C 0.9700 .
